data_8102822
loop_
_publ_author_name
'Shao-Bin Miao'
'Shi-Hui Li'
'Pu-Zhou Hu'
'Bang-Tun Zhao'

_publ_section_title
;
 Crystal structure of
 1-azonia-10-aza-6,8-dithiabicyclo[5.3.0]nona-1(7),9-diene bromide,
 (C6H9N2S2)Br
;
_journal_issue 4
_journal_name_full 'Zeitschrift f\"ur Kristallographie - New Crystal Structures'
_journal_page_first 707
_journal_volume 225
_journal_year 2010
_chemical_formula_sum 'C6 H9 Br N2 S2'
_chemical_formula_weight 253.18
_space_group_IT_number 15
_symmetry_cell_setting monoclinic
_symmetry_space_group_name_Hall '-C 2yc'
_symmetry_space_group_name_H-M 'C 1 2/c 1'
_atom_sites_solution_hydrogens geom
_atom_sites_solution_primary direct
_atom_sites_solution_secondary difmap
_audit_creation_method SHELXL-97
_cell_angle_alpha 90.00
_cell_angle_beta 93.223(4)
_cell_angle_gamma 90.00
_cell_formula_units_Z 8
_cell_length_a 21.244(5)
_cell_length_b 7.8067(18)
_cell_length_c 11.406(3)
_cell_measurement_reflns_used 3437
_cell_measurement_temperature 291(2)
_cell_measurement_theta_max 28.31
_cell_measurement_theta_min 2.78
_cell_volume 1888.6(8)
_computing_cell_refinement 'Bruker SMART'
_computing_data_collection 'Bruker SMART'
_computing_data_reduction 'Bruker SAINT'
_computing_molecular_graphics 'Bruker SHELXTL'
_computing_publication_material 'Bruker SHELXTL'
_computing_structure_refinement 'SHELXL-97 (Sheldrick, 1997)'
_computing_structure_solution 'SHELXS-97 (Sheldrick, 1990)'
_diffrn_ambient_temperature 291(2)
_diffrn_measured_fraction_theta_full 0.997
_diffrn_measured_fraction_theta_max 0.997
_diffrn_measurement_device_type 'CCD area detector'
_diffrn_measurement_method 'phi and omega scans'
_diffrn_radiation_monochromator graphite
_diffrn_radiation_source 'fine-focus sealed tube'
_diffrn_radiation_type MoK\a
_diffrn_radiation_wavelength 0.71073
_diffrn_reflns_av_R_equivalents 0.0143
_diffrn_reflns_av_sigmaI/netI 0.0153
_diffrn_reflns_limit_h_max 19
_diffrn_reflns_limit_h_min -25
_diffrn_reflns_limit_k_max 9
_diffrn_reflns_limit_k_min -9
_diffrn_reflns_limit_l_max 13
_diffrn_reflns_limit_l_min -12
_diffrn_reflns_number 4932
_diffrn_reflns_theta_full 25.49
_diffrn_reflns_theta_max 25.49
_diffrn_reflns_theta_min 2.78
_diffrn_standards_number 0
_exptl_absorpt_coefficient_mu 4.735
_exptl_absorpt_correction_T_max 0.5759
_exptl_absorpt_correction_T_min 0.2303
_exptl_absorpt_correction_type multi-scan
_exptl_absorpt_process_details sadabs
_exptl_crystal_colour sadabs
_exptl_crystal_density_diffrn 1.781
_exptl_crystal_density_method 'not measured'
_exptl_crystal_description block
_exptl_crystal_F_000 1008
_exptl_crystal_size_max 0.44
_exptl_crystal_size_mid 0.21
_exptl_crystal_size_min 0.13
_refine_diff_density_max 0.234
_refine_diff_density_min -0.300
_refine_diff_density_rms 0.043
_refine_ls_extinction_coef 0.00310(17)
_refine_ls_extinction_expression Fc^*^=kFc[1+0.001xFc^2^\l^3^/sin(2\q)]^-1/4^
_refine_ls_extinction_method SHELXL
_refine_ls_goodness_of_fit_ref 1.089
_refine_ls_hydrogen_treatment constr
_refine_ls_matrix_type full
_refine_ls_number_parameters 101
_refine_ls_number_reflns 1752
_refine_ls_number_restraints 0
_refine_ls_restrained_S_all 1.089
_refine_ls_R_factor_all 0.0196
_refine_ls_R_factor_gt 0.0173
_refine_ls_shift/su_max 0.002
_refine_ls_shift/su_mean 0.000
_refine_ls_structure_factor_coef Fsqd
_refine_ls_weighting_details 'calc w=1/[\s^2^(Fo^2^)+(0.0187P)^2^+1.3842P] where P=(Fo^2^+2Fc^2^)/3'
_refine_ls_weighting_scheme calc
_refine_ls_wR_factor_gt 0.0421
_refine_ls_wR_factor_ref 0.0431
_reflns_number_gt 1611
_reflns_number_total 1752
_reflns_threshold_expression >2sigma(I)
_cod_data_source_file 1267-3147.cff
_cod_data_source_block a
_cod_depositor_comments
;
The following automatic conversions were performed:
'_symmetry_cell_setting' value 'Monoclinic' changed to 'monoclinic'
according to '/home/saulius/struct/CIF-dictionaries/cif_core.dic'
dictionary named 'cif_core.dic' version 2.4.1 from 2010-06-29.

Automatic conversion script
Id: cif_fix_enum 1555 2011-01-17 13:19:09Z saulius 
;
_cod_original_sg_symbol_H-M C2/c
_cod_database_code 8102822

loop_
_symmetry_equiv_pos_as_xyz
'x, y, z'
'-x, y, -z+1/2'
'x+1/2, y+1/2, z'
'-x+1/2, y+1/2, -z+1/2'
'-x, -y, -z'
'x, -y, z-1/2'
'-x+1/2, -y+1/2, -z'
'x+1/2, -y+1/2, z-1/2'

loop_
_atom_site_label
_atom_site_type_symbol
_atom_site_fract_x
_atom_site_fract_y
_atom_site_fract_z
_atom_site_U_iso_or_equiv
_atom_site_adp_type
_atom_site_occupancy
_atom_site_symmetry_multiplicity
_atom_site_calc_flag
_atom_site_refinement_flags
_atom_site_disorder_assembly
_atom_site_disorder_group
Br1 Br 0.347744(10) 0.14125(3) 0.936207(15) 0.04624(9) Uani 1 1 d . . .
S1 S 0.37993(2) 0.20761(6) 0.21192(4) 0.04055(13) Uani 1 1 d . . .
S2 S 0.46932(2) 0.29522(8) 0.41668(4) 0.05373(16) Uani 1 1 d . . .
N1 N 0.28722(7) 0.3083(2) 0.32738(14) 0.0468(4) Uani 1 1 d . . .
N2 N 0.34083(7) 0.32480(19) 0.39927(13) 0.0349(3) Uani 1 1 d . . .
C1 C 0.30167(9) 0.2502(3) 0.22623(17) 0.0455(5) Uani 1 1 d . . .
H1 H 0.2715 0.2327 0.1651 0.055 Uiso 1 1 calc R . .
C2 C 0.39352(8) 0.2769(2) 0.35325(15) 0.0351(4) Uani 1 1 d . . .
C3 C 0.46383(9) 0.1932(3) 0.55923(17) 0.0474(5) Uani 1 1 d . . .
H3A H 0.4446 0.0815 0.5471 0.057 Uiso 1 1 calc R . .
H3B H 0.5062 0.1749 0.5929 0.057 Uiso 1 1 calc R . .
C4 C 0.42712(9) 0.2895(3) 0.64741(16) 0.0472(5) Uani 1 1 d . . .
H4A H 0.4429 0.4060 0.6527 0.057 Uiso 1 1 calc R . .
H4B H 0.4349 0.2367 0.7238 0.057 Uiso 1 1 calc R . .
C5 C 0.35639(9) 0.2953(3) 0.61922(16) 0.0417(4) Uani 1 1 d . . .
H5A H 0.3417 0.1792 0.6044 0.050 Uiso 1 1 calc R . .
H5B H 0.3363 0.3363 0.6882 0.050 Uiso 1 1 calc R . .
C6 C 0.33417(10) 0.4058(3) 0.51561(16) 0.0436(4) Uani 1 1 d . . .
H6A H 0.2902 0.4344 0.5233 0.052 Uiso 1 1 calc R . .
H6B H 0.3579 0.5119 0.5186 0.052 Uiso 1 1 calc R . .

loop_
_atom_site_aniso_label
_atom_site_aniso_U_11
_atom_site_aniso_U_22
_atom_site_aniso_U_33
_atom_site_aniso_U_23
_atom_site_aniso_U_13
_atom_site_aniso_U_12
Br1 0.05600(14) 0.04833(13) 0.03354(12) -0.00390(8) -0.00510(8) 0.01078(9)
S1 0.0383(3) 0.0550(3) 0.0282(2) -0.00016(19) 0.00076(17) -0.0033(2)
S2 0.0299(2) 0.0942(4) 0.0372(3) -0.0018(3) 0.00277(19) -0.0147(2)
N1 0.0334(8) 0.0683(11) 0.0382(9) 0.0043(8) -0.0021(7) 0.0042(7)
N2 0.0331(7) 0.0413(8) 0.0302(7) 0.0043(6) 0.0008(6) 0.0000(6)
C1 0.0360(10) 0.0626(12) 0.0369(10) 0.0051(9) -0.0062(8) -0.0031(9)
C2 0.0341(9) 0.0411(9) 0.0299(9) 0.0031(7) 0.0013(7) -0.0058(7)
C3 0.0343(10) 0.0693(13) 0.0375(10) -0.0011(9) -0.0076(8) 0.0006(9)
C4 0.0433(11) 0.0660(13) 0.0316(10) -0.0022(9) -0.0031(8) -0.0093(10)
C5 0.0405(10) 0.0543(11) 0.0306(9) -0.0017(8) 0.0055(7) -0.0045(8)
C6 0.0497(11) 0.0445(10) 0.0370(10) -0.0051(8) 0.0066(8) 0.0058(9)

loop_
_atom_type_symbol
_atom_type_description
_atom_type_scat_dispersion_real
_atom_type_scat_dispersion_imag
_atom_type_scat_source
C C 0.0033 0.0016 'International Tables Vol C Tables 4.2.6.8 and 6.1.1.4'
H H 0.0000 0.0000 'International Tables Vol C Tables 4.2.6.8 and 6.1.1.4'
N N 0.0061 0.0033 'International Tables Vol C Tables 4.2.6.8 and 6.1.1.4'
S S 0.1246 0.1234 'International Tables Vol C Tables 4.2.6.8 and 6.1.1.4'
Br Br -0.2901 2.4595 'International Tables Vol C Tables 4.2.6.8 and 6.1.1.4'

loop_
_geom_angle_atom_site_label_1
_geom_angle_atom_site_label_2
_geom_angle_atom_site_label_3
_geom_angle
_geom_angle_site_symmetry_1
_geom_angle_site_symmetry_3
_geom_angle_publ_flag
C2 S1 C1 87.82(9) . . ?
C2 S2 C3 103.42(9) . . ?
C1 N1 N2 109.61(15) . . ?
C2 N2 N1 115.53(15) . . ?
C2 N2 C6 127.10(16) . . ?
N1 N2 C6 117.19(14) . . ?
N1 C1 S1 115.72(14) . . ?
N1 C1 H1 122.1 . . ?
S1 C1 H1 122.1 . . ?
N2 C2 S1 111.31(13) . . ?
N2 C2 S2 126.92(14) . . ?
S1 C2 S2 121.55(11) . . ?
C4 C3 S2 116.06(15) . . ?
C4 C3 H3A 108.3 . . ?
S2 C3 H3A 108.3 . . ?
C4 C3 H3B 108.3 . . ?
S2 C3 H3B 108.3 . . ?
H3A C3 H3B 107.4 . . ?
C3 C4 C5 114.59(16) . . ?
C3 C4 H4A 108.6 . . ?
C5 C4 H4A 108.6 . . ?
C3 C4 H4B 108.6 . . ?
C5 C4 H4B 108.6 . . ?
H4A C4 H4B 107.6 . . ?
C6 C5 C4 116.26(16) . . ?
C6 C5 H5A 108.2 . . ?
C4 C5 H5A 108.2 . . ?
C6 C5 H5B 108.2 . . ?
C4 C5 H5B 108.2 . . ?
H5A C5 H5B 107.4 . . ?
N2 C6 C5 114.44(15) . . ?
N2 C6 H6A 108.7 . . ?
C5 C6 H6A 108.7 . . ?
N2 C6 H6B 108.7 . . ?
C5 C6 H6B 108.7 . . ?
H6A C6 H6B 107.6 . . ?

loop_
_geom_bond_atom_site_label_1
_geom_bond_atom_site_label_2
_geom_bond_distance
_geom_bond_site_symmetry_2
_geom_bond_publ_flag
S1 C2 1.7096(18) . ?
S1 C1 1.712(2) . ?
S2 C2 1.7336(18) . ?
S2 C3 1.820(2) . ?
N1 C1 1.293(3) . ?
N1 N2 1.371(2) . ?
N2 C2 1.317(2) . ?
N2 C6 1.484(2) . ?
C1 H1 0.9300 . ?
C3 C4 1.508(3) . ?
C3 H3A 0.9700 . ?
C3 H3B 0.9700 . ?
C4 C5 1.520(3) . ?
C4 H4A 0.9700 . ?
C4 H4B 0.9700 . ?
C5 C6 1.516(3) . ?
C5 H5A 0.9700 . ?
C5 H5B 0.9700 . ?
C6 H6A 0.9700 . ?
C6 H6B 0.9700 . ?

loop_
_geom_hbond_atom_site_label_D
_geom_hbond_atom_site_label_H
_geom_hbond_atom_site_label_A
_geom_hbond_distance_DH
_geom_hbond_distance_HA
_geom_hbond_distance_DA
_geom_hbond_angle_DHA
_geom_hbond_site_symmetry_A
C1 H1 Br1 0.93 2.90 3.683(2) 143.1 7_556
C3 H3A Br1 0.97 2.93 3.805(2) 151.3 6
C6 H6B Br1 0.97 2.87 3.666(2) 139.9 6_565

loop_
_geom_torsion_atom_site_label_1
_geom_torsion_atom_site_label_2
_geom_torsion_atom_site_label_3
_geom_torsion_atom_site_label_4
_geom_torsion
_geom_torsion_site_symmetry_1
_geom_torsion_site_symmetry_2
_geom_torsion_site_symmetry_3
_geom_torsion_site_symmetry_4
_geom_torsion_publ_flag
C1 N1 N2 C2 -1.2(2) . . . . ?
C1 N1 N2 C6 174.28(17) . . . . ?
N2 N1 C1 S1 1.3(2) . . . . ?
C2 S1 C1 N1 -0.83(17) . . . . ?
N1 N2 C2 S1 0.6(2) . . . . ?
C6 N2 C2 S1 -174.37(14) . . . . ?
N1 N2 C2 S2 175.21(14) . . . . ?
C6 N2 C2 S2 0.2(3) . . . . ?
C1 S1 C2 N2 0.08(14) . . . . ?
C1 S1 C2 S2 -174.83(13) . . . . ?
C3 S2 C2 N2 52.82(18) . . . . ?
C3 S2 C2 S1 -133.11(12) . . . . ?
C2 S2 C3 C4 -70.91(16) . . . . ?
S2 C3 C4 C5 70.5(2) . . . . ?
C3 C4 C5 C6 -70.6(2) . . . . ?
C2 N2 C6 C5 -62.6(2) . . . . ?
N1 N2 C6 C5 122.50(18) . . . . ?
C4 C5 C6 N2 79.5(2) . . . . ?

loop_
_cod_related_entry_id
_cod_related_entry_database
_cod_related_entry_code
1 ChemSpider 30653999
